data_2021536
loop_
_publ_author_name
'Barbosa, Guilherme Augusto'
'Santana, Francielli Sousa'
'Nunes, Giovana Gioppo'
'Soares, Ja\'isa Fernandes'

_publ_section_title
;
 Crystal structures of binuclear complexes of gadolinium(III) and
 dysprosium(III) with oxalate bridges and chelating
 N,N&#x2032;-bis(2-oxidobenzyl)-N,N&#x2032;-bis(pyridin-2-ylmethyl)ethylenediamine
 (bbpen2&#x2212;)
;
_journal_coeditor_code WM5489
_journal_issue 4
_journal_name_full 'Acta Crystallographica Section E Crystallographic Communications'
_journal_page_first 418
_journal_paper_doi 10.1107/S2056989019002998
_journal_volume 75
_journal_year 2019
_chemical_formula_iupac '[Gd2 (C28 H28 N4 O2)2 (C2 O4)], 4C H4 O, 4H2 O'
_chemical_formula_moiety 'C58 H56 Gd2 O8 N8, 4(C H4 O), 4(H2 O)'
_chemical_formula_structural '[Gd2C58H56O8N8].4(CH3OH).4(H2O)'
_chemical_formula_sum 'C62 H80 Gd2 N8 O16'
_chemical_formula_weight 1507.84
_chemical_name_systematic
'(\m-Oxalato)bis{[<i>N</i>,<i>N</i>'-bis(2-oxidobenzyl-\k<i>O</i>)-<i>N</i>,<i>N</i>'-bis(pyridin-2-ylmethyl-\k<i>N</i>)ethylenediamine-\k^2^<i>N</i>,<i>N</i>']gadolinium(III)}--methanol--water (1/4/4)'
_space_group_crystal_system triclinic
_space_group_IT_number 2
_space_group_name_Hall '-P 1'
_space_group_name_H-M_alt 'P -1'
_symmetry_space_group_name_Hall '-P 1'
_symmetry_space_group_name_H-M 'P -1'
_atom_sites_solution_hydrogens mixed
_atom_sites_solution_primary dual
_atom_sites_solution_secondary difmap
_audit_creation_method SHELXL-2017/1
_cell_angle_alpha 69.092(4)
_cell_angle_beta 74.786(4)
_cell_angle_gamma 70.324(4)
_cell_formula_units_Z 1
_cell_length_a 9.8778(11)
_cell_length_b 12.8720(16)
_cell_length_c 14.8025(18)
_cell_measurement_reflns_used 9519
_cell_measurement_temperature 100(2)
_cell_measurement_theta_max 27.91
_cell_measurement_theta_min 2.98
_cell_volume 1633.7(3)
_computing_cell_refinement
;
SAINT (Bruker, 2002)
;
_computing_data_collection
;
APEX3 (Bruker, 2015)
;
_computing_data_reduction
;
SAINT (Bruker, 2002)
;
_computing_molecular_graphics
;
ORTEP (Johnson, 1976 and Farrugia, 2012) and DIAMOND
(Brandenburg, 2006)
;
_computing_publication_material
;
SHELXL97 (Sheldrick, 2008) and WINGX (Farrugia, 1999,
2012)
;
_computing_structure_refinement
;
<i>SHELXL2017/1</i>  (Sheldrick 2015b)
;
_computing_structure_solution
;
SHELXT2015 (Sheldrick 2015a)
;
_diffrn_ambient_temperature 100(2)
_diffrn_detector_area_resol_mean 10.4167
_diffrn_measured_fraction_theta_full 0.998
_diffrn_measured_fraction_theta_max 0.998
_diffrn_measurement_device_type 'Bruker D8 Venture/Photon 100 CMOS'
_diffrn_measurement_method '\f and \w scans'
_diffrn_radiation_monochromator graphite
_diffrn_radiation_type MoK\a
_diffrn_radiation_wavelength 0.71073
_diffrn_reflns_av_R_equivalents 0.0524
_diffrn_reflns_av_unetI/netI 0.0199
_diffrn_reflns_limit_h_max 12
_diffrn_reflns_limit_h_min -12
_diffrn_reflns_limit_k_max 16
_diffrn_reflns_limit_k_min -16
_diffrn_reflns_limit_l_max 18
_diffrn_reflns_limit_l_min -18
_diffrn_reflns_number 101878
_diffrn_reflns_theta_full 25.242
_diffrn_reflns_theta_max 26.998
_diffrn_reflns_theta_min 2.984
_diffrn_source 'fine-focus sealed tube'
_exptl_absorpt_coefficient_mu 2.084
_exptl_absorpt_correction_T_max 0.7456
_exptl_absorpt_correction_T_min 0.6132
_exptl_absorpt_correction_type multi-scan
_exptl_absorpt_process_details
;
(<i>SADABS</i>; Krause <i>et al.</i>,  2015)
;
_exptl_crystal_colour colourless
_exptl_crystal_density_diffrn 1.533
_exptl_crystal_description prism
_exptl_crystal_F_000 764
_exptl_crystal_size_max 0.302
_exptl_crystal_size_mid 0.282
_exptl_crystal_size_min 0.145
_refine_diff_density_max 1.202
_refine_diff_density_min -0.548
_refine_ls_extinction_method none
_refine_ls_goodness_of_fit_ref 1.073
_refine_ls_hydrogen_treatment mixed
_refine_ls_matrix_type full
_refine_ls_number_parameters 380
_refine_ls_number_reflns 7108
_refine_ls_number_restraints 2
_refine_ls_restrained_S_all 1.074
_refine_ls_R_factor_all 0.0252
_refine_ls_R_factor_gt 0.0199
_refine_ls_shift/su_max 0.001
_refine_ls_shift/su_mean 0.000
_refine_ls_structure_factor_coef Fsqd
_refine_ls_weighting_details 'w=1/[\s^2^(Fo^2^)+(0.0132P)^2^+1.5506P] where P=(Fo^2^+2Fc^2^)/3'
_refine_ls_weighting_scheme calc
_refine_ls_wR_factor_gt 0.0449
_refine_ls_wR_factor_ref 0.0464
_reflns_number_gt 6476
_reflns_number_total 7108
_reflns_threshold_expression 'I > 2\s(I)'
_cod_data_source_file wm5489sup1.cif
_cod_data_source_block 1
_cod_database_code 2021536
_shelx_space_group_comment
;
The symmetry employed for this shelxl refinement is uniquely defined
by the following loop, which should always be used as a source of
symmetry information in preference to the above space-group names.
They are only intended as comments.
;
_shelx_estimated_absorpt_t_min 0.572
_shelx_estimated_absorpt_t_max 0.752

loop_
_space_group_symop_operation_xyz
'x, y, z'
'-x, -y, -z'

loop_
_atom_site_type_symbol
_atom_site_label
_atom_site_fract_x
_atom_site_fract_y
_atom_site_fract_z
_atom_site_U_iso_or_equiv
_atom_site_adp_type
_atom_site_calc_flag
_atom_site_occupancy
Gd Gd1 0.14723(2) 0.64026(2) 0.30503(2) 0.02451(4) Uani d 1
N N1 0.3709(2) 0.68776(16) 0.33127(13) 0.0308(4) Uani d 1
N N2 0.26964(19) 0.76071(16) 0.13842(13) 0.0302(4) Uani d 1
N N3 0.0847(2) 0.83950(16) 0.33400(14) 0.0345(4) Uani d 1
N N4 0.1895(2) 0.56231(17) 0.16178(14) 0.0341(4) Uani d 1
O O1 0.32272(17) 0.47047(14) 0.33368(13) 0.0384(4) Uani d 1
O O2 -0.04416(16) 0.74756(14) 0.22275(11) 0.0348(4) Uani d 1
O O3 0.10169(17) 0.59622(14) 0.47919(11) 0.0326(3) Uani d 1
O O4 0.00913(17) 0.48457(14) 0.62012(11) 0.0317(3) Uani d 1
O O30 0.2560(3) 0.2853(2) 0.46553(17) 0.0708(6) Uani d 1
H H30 0.279892 0.342451 0.422530 0.106 Uiso calc 1
C C1 0.4553(3) 0.7393(2) 0.23546(17) 0.0366(5) Uani d 1
H H1A 0.526548 0.676065 0.211006 0.044 Uiso calc 1
H H1B 0.510810 0.783956 0.246233 0.044 Uiso calc 1
C C2 0.3634(3) 0.8170(2) 0.15829(17) 0.0356(5) Uani d 1
H H2A 0.300546 0.885400 0.179071 0.043 Uiso calc 1
H H2B 0.428067 0.844484 0.096725 0.043 Uiso calc 1
C C3 0.4722(3) 0.5828(2) 0.38753(18) 0.0371(5) Uani d 1
H H3A 0.545817 0.607522 0.403134 0.045 Uiso calc 1
H H3B 0.415669 0.547543 0.450400 0.045 Uiso calc 1
C C4 0.5499(3) 0.4925(2) 0.33652(18) 0.0376(5) Uani d 1
C C5 0.7021(3) 0.4568(3) 0.3171(2) 0.0530(7) Uani d 1
H H5 0.757587 0.492628 0.334115 0.064 Uiso calc 1
C C6 0.7724(3) 0.3699(3) 0.2734(3) 0.0662(9) Uani d 1
H H6 0.875802 0.345578 0.260954 0.079 Uiso calc 1
C C7 0.6921(3) 0.3189(3) 0.2482(2) 0.0595(8) Uani d 1
H H7 0.740815 0.259677 0.217648 0.071 Uiso calc 1
C C8 0.5402(3) 0.3526(2) 0.2666(2) 0.0473(6) Uani d 1
H H8 0.485806 0.316915 0.248361 0.057 Uiso calc 1
C C9 0.4686(3) 0.4392(2) 0.31219(17) 0.0359(5) Uani d 1
C C10 0.1601(3) 0.8573(2) 0.08153(18) 0.0361(5) Uani d 1
H H10A 0.213640 0.898996 0.020397 0.043 Uiso calc 1
H H10B 0.109274 0.912135 0.120374 0.043 Uiso calc 1
C C11 0.0468(2) 0.82508(19) 0.05439(17) 0.0327(5) Uani d 1
C C12 0.0333(3) 0.8522(2) -0.04292(19) 0.0419(6) Uani d 1
H H12 0.103411 0.884025 -0.093012 0.050 Uiso calc 1
C C13 -0.0798(3) 0.8339(2) -0.0688(2) 0.0483(7) Uani d 1
H H13 -0.087322 0.852986 -0.135819 0.058 Uiso calc 1
C C14 -0.1812(3) 0.7878(3) 0.0040(2) 0.0514(7) Uani d 1
H H14 -0.260080 0.776115 -0.012986 0.062 Uiso calc 1
C C15 -0.1695(3) 0.7584(2) 0.1014(2) 0.0438(6) Uani d 1
H H15 -0.239531 0.725264 0.150492 0.053 Uiso calc 1
C C16 -0.0560(2) 0.77657(19) 0.12913(17) 0.0318(5) Uani d 1
C C17 0.3155(3) 0.7667(2) 0.39309(19) 0.0399(6) Uani d 1
H H17A 0.393828 0.801043 0.388604 0.048 Uiso calc 1
H H17B 0.293976 0.720619 0.462140 0.048 Uiso calc 1
C C18 0.1824(3) 0.8622(2) 0.36726(18) 0.0379(5) Uani d 1
C C19 0.1574(4) 0.9676(3) 0.3832(2) 0.0555(7) Uani d 1
H H19 0.230010 0.983182 0.403804 0.067 Uiso calc 1
C C20 0.0264(4) 1.0490(3) 0.3690(3) 0.0643(9) Uani d 1
H H20 0.006686 1.120691 0.381254 0.077 Uiso calc 1
C C21 -0.0753(3) 1.0259(2) 0.3370(2) 0.0537(7) Uani d 1
H H21 -0.167055 1.080485 0.327493 0.064 Uiso calc 1
C C22 -0.0409(3) 0.9211(2) 0.31884(19) 0.0427(6) Uani d 1
H H22 -0.110029 0.906124 0.294343 0.051 Uiso calc 1
C C23 0.3579(3) 0.6806(2) 0.08111(18) 0.0379(5) Uani d 1
H H23A 0.448335 0.634954 0.109017 0.046 Uiso calc 1
H H23B 0.386281 0.726014 0.012906 0.046 Uiso calc 1
C C24 0.2797(2) 0.5989(2) 0.07971(17) 0.0339(5) Uani d 1
C C25 0.3037(3) 0.5614(2) -0.00088(19) 0.0468(6) Uani d 1
H H25 0.369457 0.587595 -0.057776 0.056 Uiso calc 1
C C26 0.2311(3) 0.4857(3) 0.0022(2) 0.0563(8) Uani d 1
H H26 0.245896 0.459136 -0.052756 0.068 Uiso calc 1
C C27 0.1367(3) 0.4485(3) 0.0856(2) 0.0547(7) Uani d 1
H H27 0.084898 0.396546 0.089189 0.066 Uiso calc 1
C C28 0.1195(3) 0.4888(2) 0.1637(2) 0.0452(6) Uani d 1
H H28 0.054965 0.463138 0.221597 0.054 Uiso calc 1
C C29 0.0323(2) 0.52339(19) 0.52893(15) 0.0270(4) Uani d 1
C C30 0.1948(4) 0.2316(3) 0.4227(3) 0.0712(10) Uani d 1
H H30A 0.185641 0.156599 0.468653 0.107 Uiso calc 1
H H30B 0.258399 0.220344 0.361943 0.107 Uiso calc 1
H H30C 0.098312 0.281001 0.408213 0.107 Uiso calc 1
O O1W 0.3109(2) 0.2151(2) 0.65369(19) 0.0644(6) Uani d 1
H H1W 0.236(3) 0.229(3) 0.694(2) 0.058(10) Uiso d 1
H H2W 0.290(4) 0.245(3) 0.5939(16) 0.080(13) Uiso d 1

loop_
_atom_site_aniso_label
_atom_site_aniso_U_11
_atom_site_aniso_U_22
_atom_site_aniso_U_33
_atom_site_aniso_U_12
_atom_site_aniso_U_13
_atom_site_aniso_U_23
Gd1 0.02416(5) 0.02753(6) 0.02339(6) -0.01192(4) -0.00064(4) -0.00698(4)
N1 0.0324(10) 0.0350(10) 0.0268(9) -0.0153(8) -0.0065(7) -0.0041(8)
N2 0.0287(9) 0.0350(10) 0.0276(10) -0.0149(8) -0.0022(7) -0.0059(8)
N3 0.0390(11) 0.0297(10) 0.0347(11) -0.0105(8) -0.0042(8) -0.0096(8)
N4 0.0412(11) 0.0324(10) 0.0293(10) -0.0113(8) -0.0030(8) -0.0104(8)
O1 0.0309(8) 0.0337(9) 0.0529(11) -0.0067(7) -0.0099(7) -0.0151(8)
O2 0.0288(8) 0.0438(9) 0.0317(9) -0.0098(7) -0.0044(6) -0.0112(7)
O3 0.0387(9) 0.0427(9) 0.0272(8) -0.0279(7) 0.0007(6) -0.0112(7)
O4 0.0386(8) 0.0444(9) 0.0215(8) -0.0259(7) -0.0012(6) -0.0097(7)
O30 0.1006(19) 0.0616(15) 0.0601(14) -0.0466(14) -0.0135(13) -0.0058(11)
C1 0.0330(12) 0.0437(14) 0.0358(13) -0.0222(10) -0.0053(10) -0.0042(11)
C2 0.0369(12) 0.0364(13) 0.0316(12) -0.0202(10) -0.0003(9) -0.0022(10)
C3 0.0353(12) 0.0414(14) 0.0365(13) -0.0137(10) -0.0160(10) -0.0032(11)
C4 0.0310(12) 0.0391(13) 0.0351(13) -0.0071(10) -0.0087(10) -0.0019(10)
C5 0.0336(14) 0.0506(17) 0.0624(19) -0.0070(12) -0.0130(12) -0.0027(14)
C6 0.0333(15) 0.062(2) 0.073(2) 0.0010(14) 0.0003(14) -0.0043(17)
C7 0.0556(18) 0.0416(16) 0.0500(17) 0.0096(14) 0.0026(14) -0.0065(13)
C8 0.0543(16) 0.0352(14) 0.0424(15) -0.0020(12) -0.0084(12) -0.0091(12)
C9 0.0345(12) 0.0324(12) 0.0318(12) -0.0021(10) -0.0082(9) -0.0033(10)
C10 0.0411(13) 0.0301(12) 0.0344(13) -0.0143(10) -0.0081(10) -0.0006(10)
C11 0.0339(12) 0.0268(11) 0.0347(12) -0.0047(9) -0.0081(9) -0.0073(9)
C12 0.0500(15) 0.0333(13) 0.0361(13) -0.0061(11) -0.0109(11) -0.0047(11)
C13 0.0592(17) 0.0458(15) 0.0416(15) -0.0034(13) -0.0221(13) -0.0149(12)
C14 0.0476(16) 0.0574(18) 0.0617(19) -0.0079(13) -0.0215(14) -0.0290(15)
C15 0.0333(12) 0.0560(16) 0.0490(15) -0.0134(11) -0.0070(11) -0.0220(13)
C16 0.0293(11) 0.0301(11) 0.0355(12) -0.0030(9) -0.0067(9) -0.0127(10)
C17 0.0421(13) 0.0437(14) 0.0435(14) -0.0163(11) -0.0125(11) -0.0156(12)
C18 0.0475(14) 0.0371(13) 0.0337(13) -0.0179(11) -0.0023(10) -0.0127(10)
C19 0.074(2) 0.0444(16) 0.0619(19) -0.0200(15) -0.0167(16) -0.0240(14)
C20 0.090(2) 0.0409(16) 0.070(2) -0.0141(16) -0.0138(18) -0.0284(16)
C21 0.0620(18) 0.0353(14) 0.0529(17) 0.0005(13) -0.0088(14) -0.0135(13)
C22 0.0426(14) 0.0375(14) 0.0446(15) -0.0077(11) -0.0046(11) -0.0128(11)
C23 0.0324(12) 0.0463(14) 0.0311(12) -0.0132(10) 0.0023(9) -0.0097(11)
C24 0.0326(12) 0.0341(12) 0.0291(12) 0.0005(9) -0.0064(9) -0.0102(10)
C25 0.0471(15) 0.0544(17) 0.0348(14) -0.0071(13) 0.0002(11) -0.0192(12)
C26 0.0669(19) 0.0640(19) 0.0470(17) -0.0125(15) -0.0055(14) -0.0342(15)
C27 0.0655(19) 0.0513(17) 0.0620(19) -0.0211(14) -0.0082(15) -0.0301(15)
C28 0.0586(16) 0.0432(15) 0.0410(14) -0.0220(13) -0.0014(12) -0.0178(12)
C29 0.0263(10) 0.0321(11) 0.0270(11) -0.0126(9) -0.0008(8) -0.0119(9)
C30 0.094(3) 0.0534(19) 0.076(2) -0.0322(18) 0.001(2) -0.0293(18)
O1W 0.0331(11) 0.1015(19) 0.0682(16) -0.0197(11) -0.0019(11) -0.0393(15)

loop_
_atom_type_symbol
_atom_type_description
_atom_type_scat_dispersion_real
_atom_type_scat_dispersion_imag
_atom_type_scat_source
C C 0.0033 0.0016 'International Tables Vol C Tables 4.2.6.8 and 6.1.1.4'
H H 0.0000 0.0000 'International Tables Vol C Tables 4.2.6.8 and 6.1.1.4'
N N 0.0061 0.0033 'International Tables Vol C Tables 4.2.6.8 and 6.1.1.4'
O O 0.0106 0.0060 'International Tables Vol C Tables 4.2.6.8 and 6.1.1.4'
Gd Gd -0.1653 3.9035 'International Tables Vol C Tables 4.2.6.8 and 6.1.1.4'

loop_
_geom_angle_atom_site_label_1
_geom_angle_atom_site_label_2
_geom_angle_atom_site_label_3
_geom_angle_site_symmetry_1
_geom_angle_site_symmetry_3
_geom_angle
O1 Gd1 O2 . . 144.65(6)
O1 Gd1 O3 . . 83.85(6)
O2 Gd1 O3 . . 117.78(6)
O1 Gd1 O4 . 2_566 82.26(6)
O2 Gd1 O4 . 2_566 81.09(6)
O3 Gd1 O4 . 2_566 68.12(5)
O1 Gd1 N4 . . 72.72(6)
O2 Gd1 N4 . . 74.51(6)
O3 Gd1 N4 . . 145.21(6)
O4 Gd1 N4 2_566 . 83.25(6)
O1 Gd1 N3 . . 137.96(6)
O2 Gd1 N3 . . 76.82(6)
O3 Gd1 N3 . . 76.31(6)
O4 Gd1 N3 2_566 . 121.96(6)
N4 Gd1 N3 . . 137.77(6)
O1 Gd1 N2 . . 101.15(6)
O2 Gd1 N2 . . 76.69(6)
O3 Gd1 N2 . . 146.18(5)
O4 Gd1 N2 2_566 . 145.50(5)
N4 Gd1 N2 . . 65.63(6)
N3 Gd1 N2 . . 78.07(6)
O1 Gd1 N1 . . 74.44(6)
O2 Gd1 N1 . . 133.51(6)
O3 Gd1 N1 . . 80.10(5)
O4 Gd1 N1 2_566 . 142.30(5)
N4 Gd1 N1 . . 116.30(6)
N3 Gd1 N1 . . 65.93(6)
N2 Gd1 N1 . . 69.43(6)
C17 N1 C1 . . 111.49(19)
C17 N1 C3 . . 105.29(18)
C1 N1 C3 . . 108.47(18)
C17 N1 Gd1 . . 108.34(13)
C1 N1 Gd1 . . 110.98(13)
C3 N1 Gd1 . . 112.16(13)
C23 N2 C2 . . 110.38(18)
C23 N2 C10 . . 110.90(18)
C2 N2 C10 . . 105.60(17)
C23 N2 Gd1 . . 107.83(13)
C2 N2 Gd1 . . 109.63(13)
C10 N2 Gd1 . . 112.50(13)
C22 N3 C18 . . 117.8(2)
C22 N3 Gd1 . . 123.69(17)
C18 N3 Gd1 . . 118.52(15)
C28 N4 C24 . . 118.3(2)
C28 N4 Gd1 . . 121.90(16)
C24 N4 Gd1 . . 119.79(15)
C9 O1 Gd1 . . 135.00(15)
C16 O2 Gd1 . . 131.61(13)
C29 O3 Gd1 . . 119.02(13)
C29 O4 Gd1 . 2_566 119.12(13)
C30 O30 H30 . . 109.5
N1 C1 C2 . . 114.19(18)
N1 C1 H1A . . 108.7
C2 C1 H1A . . 108.7
N1 C1 H1B . . 108.7
C2 C1 H1B . . 108.7
H1A C1 H1B . . 107.6
N2 C2 C1 . . 113.77(19)
N2 C2 H2A . . 108.8
C1 C2 H2A . . 108.8
N2 C2 H2B . . 108.8
C1 C2 H2B . . 108.8
H2A C2 H2B . . 107.7
C4 C3 N1 . . 115.32(19)
C4 C3 H3A . . 108.4
N1 C3 H3A . . 108.4
C4 C3 H3B . . 108.4
N1 C3 H3B . . 108.4
H3A C3 H3B . . 107.5
C9 C4 C5 . . 119.6(3)
C9 C4 C3 . . 119.0(2)
C5 C4 C3 . . 121.3(2)
C6 C5 C4 . . 120.6(3)
C6 C5 H5 . . 119.7
C4 C5 H5 . . 119.7
C7 C6 C5 . . 119.6(3)
C7 C6 H6 . . 120.2
C5 C6 H6 . . 120.2
C6 C7 C8 . . 121.1(3)
C6 C7 H7 . . 119.4
C8 C7 H7 . . 119.4
C7 C8 C9 . . 119.4(3)
C7 C8 H8 . . 120.3
C9 C8 H8 . . 120.3
O1 C9 C4 . . 119.8(2)
O1 C9 C8 . . 120.6(2)
C4 C9 C8 . . 119.6(2)
N2 C10 C11 . . 117.04(19)
N2 C10 H10A . . 108.0
C11 C10 H10A . . 108.0
N2 C10 H10B . . 108.0
C11 C10 H10B . . 108.0
H10A C10 H10B . . 107.3
C12 C11 C16 . . 119.5(2)
C12 C11 C10 . . 120.9(2)
C16 C11 C10 . . 119.3(2)
C13 C12 C11 . . 121.6(3)
C13 C12 H12 . . 119.2
C11 C12 H12 . . 119.2
C14 C13 C12 . . 119.0(3)
C14 C13 H13 . . 120.5
C12 C13 H13 . . 120.5
C13 C14 C15 . . 120.7(3)
C13 C14 H14 . . 119.6
C15 C14 H14 . . 119.6
C14 C15 C16 . . 121.1(3)
C14 C15 H15 . . 119.4
C16 C15 H15 . . 119.4
O2 C16 C15 . . 121.1(2)
O2 C16 C11 . . 120.8(2)
C15 C16 C11 . . 118.0(2)
N1 C17 C18 . . 115.3(2)
N1 C17 H17A . . 108.5
C18 C17 H17A . . 108.5
N1 C17 H17B . . 108.5
C18 C17 H17B . . 108.5
H17A C17 H17B . . 107.5
N3 C18 C19 . . 121.8(3)
N3 C18 C17 . . 117.3(2)
C19 C18 C17 . . 120.8(2)
C20 C19 C18 . . 119.3(3)
C20 C19 H19 . . 120.4
C18 C19 H19 . . 120.4
C21 C20 C19 . . 119.4(3)
C21 C20 H20 . . 120.3
C19 C20 H20 . . 120.3
C20 C21 C22 . . 118.2(3)
C20 C21 H21 . . 120.9
C22 C21 H21 . . 120.9
N3 C22 C21 . . 123.4(3)
N3 C22 H22 . . 118.3
C21 C22 H22 . . 118.3
N2 C23 C24 . . 113.32(18)
N2 C23 H23A . . 108.9
C24 C23 H23A . . 108.9
N2 C23 H23B . . 108.9
C24 C23 H23B . . 108.9
H23A C23 H23B . . 107.7
N4 C24 C25 . . 122.1(2)
N4 C24 C23 . . 116.5(2)
C25 C24 C23 . . 121.4(2)
C26 C25 C24 . . 119.0(3)
C26 C25 H25 . . 120.5
C24 C25 H25 . . 120.5
C25 C26 C27 . . 119.5(3)
C25 C26 H26 . . 120.2
C27 C26 H26 . . 120.2
C26 C27 C28 . . 118.1(3)
C26 C27 H27 . . 120.9
C28 C27 H27 . . 120.9
N4 C28 C27 . . 123.0(3)
N4 C28 H28 . . 118.5
C27 C28 H28 . . 118.5
O4 C29 O3 . . 126.83(19)
O4 C29 C29 . 2_566 116.6(2)
O3 C29 C29 . 2_566 116.6(2)
O30 C30 H30A . . 109.5
O30 C30 H30B . . 109.5
H30A C30 H30B . . 109.5
O30 C30 H30C . . 109.5
H30A C30 H30C . . 109.5
H30B C30 H30C . . 109.5
H1W O1W H2W . . 110(3)

loop_
_geom_bond_atom_site_label_1
_geom_bond_atom_site_label_2
_geom_bond_site_symmetry_2
_geom_bond_distance
Gd1 O1 . 2.2659(16)
Gd1 O2 . 2.2835(16)
Gd1 O3 . 2.3855(15)
Gd1 O4 2_566 2.3869(14)
Gd1 N4 . 2.5394(19)
Gd1 N3 . 2.5926(19)
Gd1 N2 . 2.6299(18)
Gd1 N1 . 2.6334(18)
N1 C17 . 1.482(3)
N1 C1 . 1.492(3)
N1 C3 . 1.498(3)
N2 C23 . 1.475(3)
N2 C2 . 1.489(3)
N2 C10 . 1.500(3)
N3 C22 . 1.339(3)
N3 C18 . 1.343(3)
N4 C28 . 1.336(3)
N4 C24 . 1.340(3)
O1 C9 . 1.342(3)
O2 C16 . 1.327(3)
O3 C29 . 1.252(3)
O4 C29 . 1.248(3)
O30 C30 . 1.429(4)
O30 H30 . 0.8400
C1 C2 . 1.499(3)
C1 H1A . 0.9900
C1 H1B . 0.9900
C2 H2A . 0.9900
C2 H2B . 0.9900
C3 C4 . 1.494(4)
C3 H3A . 0.9900
C3 H3B . 0.9900
C4 C9 . 1.393(4)
C4 C5 . 1.399(3)
C5 C6 . 1.382(5)
C5 H5 . 0.9500
C6 C7 . 1.371(5)
C6 H6 . 0.9500
C7 C8 . 1.395(4)
C7 H7 . 0.9500
C8 C9 . 1.398(4)
C8 H8 . 0.9500
C10 C11 . 1.501(3)
C10 H10A . 0.9900
C10 H10B . 0.9900
C11 C12 . 1.388(3)
C11 C16 . 1.410(3)
C12 C13 . 1.384(4)
C12 H12 . 0.9500
C13 C14 . 1.376(4)
C13 H13 . 0.9500
C14 C15 . 1.379(4)
C14 H14 . 0.9500
C15 C16 . 1.403(3)
C15 H15 . 0.9500
C17 C18 . 1.492(4)
C17 H17A . 0.9900
C17 H17B . 0.9900
C18 C19 . 1.389(4)
C19 C20 . 1.374(5)
C19 H19 . 0.9500
C20 C21 . 1.369(5)
C20 H20 . 0.9500
C21 C22 . 1.382(4)
C21 H21 . 0.9500
C22 H22 . 0.9500
C23 C24 . 1.508(3)
C23 H23A . 0.9900
C23 H23B . 0.9900
C24 C25 . 1.377(3)
C25 C26 . 1.375(4)
C25 H25 . 0.9500
C26 C27 . 1.377(4)
C26 H26 . 0.9500
C27 C28 . 1.379(4)
C27 H27 . 0.9500
C28 H28 . 0.9500
C29 C29 2_566 1.554(4)
C30 H30A . 0.9800
C30 H30B . 0.9800
C30 H30C . 0.9800
O1W H1W . 0.831(18)
O1W H2W . 0.879(18)

loop_
_geom_hbond_atom_site_label_D
_geom_hbond_atom_site_label_H
_geom_hbond_atom_site_label_A
_geom_hbond_site_symmetry_A
_geom_hbond_distance_DH
_geom_hbond_distance_HA
_geom_hbond_distance_DA
_geom_hbond_angle_DHA
_geom_hbond_publ_flag
O30 H30 O1 . 0.84 1.80 2.643(3) 176.7 yes
C1 H1B O1W 2_666 0.99 2.59 3.459(3) 146.8 yes
O1W H1W O2 2_566 0.831(18) 1.964(19) 2.786(3) 170(3) yes
O1W H2W O30 . 0.879(18) 1.87(2) 2.745(3) 171(4) yes

loop_
_geom_torsion_atom_site_label_1
_geom_torsion_atom_site_label_2
_geom_torsion_atom_site_label_3
_geom_torsion_atom_site_label_4
_geom_torsion_site_symmetry_1
_geom_torsion_site_symmetry_4
_geom_torsion
C17 N1 C1 C2 . . -85.0(2)
C3 N1 C1 C2 . . 159.5(2)
Gd1 N1 C1 C2 . . 35.9(2)
C23 N2 C2 C1 . . -74.8(2)
C10 N2 C2 C1 . . 165.3(2)
Gd1 N2 C2 C1 . . 43.8(2)
N1 C1 C2 N2 . . -56.1(3)
C17 N1 C3 C4 . . -176.3(2)
C1 N1 C3 C4 . . -56.9(2)
Gd1 N1 C3 C4 . . 66.1(2)
N1 C3 C4 C9 . . -61.9(3)
N1 C3 C4 C5 . . 121.1(2)
C9 C4 C5 C6 . . 0.5(4)
C3 C4 C5 C6 . . 177.4(3)
C4 C5 C6 C7 . . 0.5(5)
C5 C6 C7 C8 . . -0.6(5)
C6 C7 C8 C9 . . -0.4(4)
Gd1 O1 C9 C4 . . 52.5(3)
Gd1 O1 C9 C8 . . -128.3(2)
C5 C4 C9 O1 . . 177.8(2)
C3 C4 C9 O1 . . 0.8(3)
C5 C4 C9 C8 . . -1.5(4)
C3 C4 C9 C8 . . -178.4(2)
C7 C8 C9 O1 . . -177.8(2)
C7 C8 C9 C4 . . 1.4(4)
C23 N2 C10 C11 . . 62.5(3)
C2 N2 C10 C11 . . -177.9(2)
Gd1 N2 C10 C11 . . -58.3(2)
N2 C10 C11 C12 . . -120.9(2)
N2 C10 C11 C16 . . 65.2(3)
C16 C11 C12 C13 . . 0.7(4)
C10 C11 C12 C13 . . -173.2(2)
C11 C12 C13 C14 . . 0.0(4)
C12 C13 C14 C15 . . -1.0(4)
C13 C14 C15 C16 . . 1.2(4)
Gd1 O2 C16 C15 . . 128.8(2)
Gd1 O2 C16 C11 . . -50.2(3)
C14 C15 C16 O2 . . -179.5(2)
C14 C15 C16 C11 . . -0.5(4)
C12 C11 C16 O2 . . 178.6(2)
C10 C11 C16 O2 . . -7.4(3)
C12 C11 C16 C15 . . -0.5(3)
C10 C11 C16 C15 . . 173.5(2)
C1 N1 C17 C18 . . 79.1(2)
C3 N1 C17 C18 . . -163.5(2)
Gd1 N1 C17 C18 . . -43.3(2)
C22 N3 C18 C19 . . -1.7(4)
Gd1 N3 C18 C19 . . 179.1(2)
C22 N3 C18 C17 . . 174.2(2)
Gd1 N3 C18 C17 . . -5.0(3)
N1 C17 C18 N3 . . 34.3(3)
N1 C17 C18 C19 . . -149.8(2)
N3 C18 C19 C20 . . 3.0(4)
C17 C18 C19 C20 . . -172.8(3)
C18 C19 C20 C21 . . -1.6(5)
C19 C20 C21 C22 . . -0.9(5)
C18 N3 C22 C21 . . -1.0(4)
Gd1 N3 C22 C21 . . 178.2(2)
C20 C21 C22 N3 . . 2.3(4)
C2 N2 C23 C24 . . 165.50(19)
C10 N2 C23 C24 . . -77.8(2)
Gd1 N2 C23 C24 . . 45.8(2)
C28 N4 C24 C25 . . -1.2(4)
Gd1 N4 C24 C25 . . -178.42(18)
C28 N4 C24 C23 . . -179.2(2)
Gd1 N4 C24 C23 . . 3.6(3)
N2 C23 C24 N4 . . -35.2(3)
N2 C23 C24 C25 . . 146.8(2)
N4 C24 C25 C26 . . 1.1(4)
C23 C24 C25 C26 . . 179.1(3)
C24 C25 C26 C27 . . -0.3(4)
C25 C26 C27 C28 . . -0.4(5)
C24 N4 C28 C27 . . 0.5(4)
Gd1 N4 C28 C27 . . 177.6(2)
C26 C27 C28 N4 . . 0.3(5)
Gd1 O4 C29 O3 2_566 . 174.05(18)
Gd1 O4 C29 C29 2_566 2_566 -5.8(3)
Gd1 O3 C29 O4 . . 174.16(17)
Gd1 O3 C29 C29 . 2_566 -6.0(3)

_cod_database_fobs_code 2021536
